data_7222061
loop_
_publ_author_name
'Mir, Niyaz A.'
'Dubey, Ritesh'
'Tothadi, Srinu'
'Desiraju, Gautam R.'

_publ_section_title
;
 Combinatorial crystal synthesis of ternary solids based on
 2-methylresorcinol
;
_journal_issue 41
_journal_name_full CrystEngComm
_journal_page_first 7866
_journal_paper_doi 10.1039/C5CE01280E
_journal_volume 17
_journal_year 2015
_chemical_formula_sum 'C7 H8 O2'
_chemical_formula_weight 124.13
_chemical_name_systematic
;
 ?
;
_space_group_crystal_system monoclinic
_space_group_IT_number 14
_space_group_name_Hall '-P 2yn'
_space_group_name_H-M_alt 'P 1 21/n 1'
_symmetry_space_group_name_Hall '-P 2yn'
_symmetry_space_group_name_H-M 'P 1 21/n 1'
_atom_sites_solution_hydrogens mixed
_audit_creation_method SHELXL-2013
_audit_update_record
;
2015-08-18 deposited with the CCDC.
2015-09-09 downloaded from the CCDC.
;
_cell_angle_alpha 90
_cell_angle_beta 92.885(8)
_cell_angle_gamma 90
_cell_formula_units_Z 12
_cell_length_a 9.117(6)
_cell_length_b 11.604(8)
_cell_length_c 18.108(12)
_cell_measurement_temperature 150(2)
_cell_volume 1913(2)
_computing_structure_refinement 'SHELXL-2013 (Sheldrick, 2013)'
_diffrn_ambient_temperature 150(2)
_diffrn_detector_area_resol_mean 13.6612
_diffrn_measured_fraction_theta_full 0.998
_diffrn_measured_fraction_theta_max 0.998
_diffrn_measurement_device_type 'Rigaku Mercury375R (2x2 bin mode)'
_diffrn_measurement_method 'profile data from \w-scans'
_diffrn_radiation_type MoK\a
_diffrn_radiation_wavelength 0.71073
_diffrn_reflns_av_R_equivalents 0.0814
_diffrn_reflns_av_unetI/netI 0.0461
_diffrn_reflns_laue_measured_fraction_full 0.998
_diffrn_reflns_laue_measured_fraction_max 0.998
_diffrn_reflns_limit_h_max 11
_diffrn_reflns_limit_h_min -11
_diffrn_reflns_limit_k_max 15
_diffrn_reflns_limit_k_min -15
_diffrn_reflns_limit_l_max 23
_diffrn_reflns_limit_l_min -23
_diffrn_reflns_number 19457
_diffrn_reflns_point_group_measured_fraction_full 0.998
_diffrn_reflns_point_group_measured_fraction_max 0.998
_diffrn_reflns_theta_full 25.242
_diffrn_reflns_theta_max 27.555
_diffrn_reflns_theta_min 2.085
_diffrn_source 'Sealed Tube'
_exptl_absorpt_coefficient_mu 0.094
_exptl_absorpt_correction_T_max 1.000
_exptl_absorpt_correction_T_min 0.816
_exptl_absorpt_correction_type multi-scan
_exptl_absorpt_process_details 'Jacobson, R. (1998) Private communication'
_exptl_crystal_colour Colorless
_exptl_crystal_density_diffrn 1.293
_exptl_crystal_description Block
_exptl_crystal_F_000 792
_exptl_crystal_size_max 0.2
_exptl_crystal_size_mid 0.2
_exptl_crystal_size_min 0.2
_refine_diff_density_max 0.265
_refine_diff_density_min -0.291
_refine_diff_density_rms 0.058
_refine_ls_extinction_method none
_refine_ls_goodness_of_fit_ref 1.139
_refine_ls_hydrogen_treatment mixed
_refine_ls_matrix_type full
_refine_ls_number_parameters 271
_refine_ls_number_reflns 4409
_refine_ls_number_restraints 0
_refine_ls_restrained_S_all 1.139
_refine_ls_R_factor_all 0.0573
_refine_ls_R_factor_gt 0.0524
_refine_ls_shift/su_max 0.000
_refine_ls_shift/su_mean 0.000
_refine_ls_structure_factor_coef Fsqd
_refine_ls_weighting_details
;
 w=1/[\s^2^(Fo^2^)+(0.0743P)^2^+0.5692P]
 where P=(Fo^2^+2Fc^2^)/3
;
_refine_ls_weighting_scheme calc
_refine_ls_wR_factor_gt 0.1547
_refine_ls_wR_factor_ref 0.1589
_reflns_Friedel_coverage 0.000
_reflns_number_gt 4019
_reflns_number_total 4409
_reflns_threshold_expression 'I > 2\s(I)'
_cod_data_source_file c5ce01280e2.cif
_cod_data_source_block shelx
_cod_depositor_comments
;
The following automatic conversions were performed:

'_exptl_absorpt_correction_type' value 'Multi-scan' changed to
'multi-scan' according to
/usr/data/users/saulius/crontab/automatic-downloads/rss-feeds/RSC/lib/dictionaries/cif_core.dic
dictionary named 'cif_core.dic' version 2.4.2 from 2011-04-26.

Automatic conversion script
Id: cif_fix_values 3271 2015-04-21 07:52:19Z andrius 

 Adding full bibliography for 7222059--7222080.cif.
;
_cod_database_code 7222061
_shelx_space_group_comment
;
The symmetry employed for this shelxl refinement is uniquely defined
by the following loop, which should always be used as a source of
symmetry information in preference to the above space-group names.
They are only intended as comments.
;
_shelxl_version_number 2013-2

loop_
_space_group_symop_operation_xyz
'x, y, z'
'-x+1/2, y+1/2, -z+1/2'
'-x, -y, -z'
'x-1/2, -y-1/2, z-1/2'

loop_
_atom_site_label
_atom_site_type_symbol
_atom_site_fract_x
_atom_site_fract_y
_atom_site_fract_z
_atom_site_U_iso_or_equiv
_atom_site_adp_type
_atom_site_occupancy
_atom_site_site_symmetry_order
_atom_site_calc_flag
_atom_site_refinement_flags_posn
_atom_site_refinement_flags_adp
H5O H 1.311(3) 0.655(2) 0.4169(14) 0.051(7) Uiso 1 1 d . .
H4O H 0.599(3) 0.301(2) 0.4676(13) 0.049(6) Uiso 1 1 d . .
H2O H 0.608(3) 0.303(2) 0.0444(14) 0.056(7) Uiso 1 1 d . .
H3O H 1.044(4) 0.663(3) 0.3998(16) 0.067(9) Uiso 1 1 d . .
H1O H 1.065(4) 0.667(2) 0.0845(15) 0.063(8) Uiso 1 1 d . .
H6O H 1.324(4) 0.660(3) 0.0780(17) 0.068(8) Uiso 1 1 d . .
O1 O 0.98682(13) 0.65998(10) 0.06426(7) 0.0315(3) Uani 1 1 d . .
O3 O 0.97079(14) 0.65698(10) 0.42156(7) 0.0352(3) Uani 1 1 d . .
O5 O 1.25675(14) 0.66771(11) 0.37532(7) 0.0343(3) Uani 1 1 d . .
O6 O 1.28062(14) 0.67948(11) 0.11594(7) 0.0341(3) Uani 1 1 d . .
O4 O 0.62881(13) 0.36896(11) 0.48315(6) 0.0315(3) Uani 1 1 d . .
O2 O 0.62864(13) 0.36762(11) 0.02587(7) 0.0342(3) Uani 1 1 d . .
C16 C 1.27005(16) 0.67503(13) 0.24574(9) 0.0266(3) Uani 1 1 d . .
C17 C 1.34236(17) 0.64244(13) 0.18291(9) 0.0272(3) Uani 1 1 d . .
C9 C 0.79795(16) 0.51421(13) 0.45236(8) 0.0260(3) Uani 1 1 d . .
C2 C 0.80445(16) 0.51592(13) 0.04607(8) 0.0260(3) Uani 1 1 d . .
C3 C 0.75453(16) 0.40640(14) 0.06381(8) 0.0272(3) Uani 1 1 d . .
C4 C 0.82898(19) 0.33600(14) 0.11543(9) 0.0312(3) Uani 1 1 d . .
H4 H 0.7924 0.2617 0.1266 0.037 Uiso 1 1 calc R U
C15 C 1.32912(17) 0.63567(13) 0.31359(8) 0.0267(3) Uani 1 1 d . .
C1 C 0.93454(16) 0.55268(13) 0.08234(8) 0.0262(3) Uani 1 1 d . .
C11 C 0.7809(2) 0.33697(14) 0.38037(9) 0.0339(4) Uani 1 1 d . .
H11 H 0.7368 0.2638 0.3714 0.041 Uiso 1 1 calc R U
C6 C 1.01082(18) 0.48474(14) 0.13429(9) 0.0308(3) Uani 1 1 d . .
H6 H 1.0987 0.5122 0.1587 0.037 Uiso 1 1 calc R U
C5 C 0.95712(19) 0.37649(15) 0.14999(9) 0.0322(4) Uani 1 1 d . .
H5 H 1.0093 0.3292 0.1852 0.039 Uiso 1 1 calc R U
C7 C 0.72417(18) 0.59089(14) -0.01041(9) 0.0319(3) Uani 1 1 d . .
H7A H 0.6774 0.6550 0.0146 0.048 Uiso 1 1 calc R U
H7B H 0.6489 0.5452 -0.0376 0.048 Uiso 1 1 calc R U
H7C H 0.7939 0.6213 -0.0450 0.048 Uiso 1 1 calc R U
C10 C 0.73622(17) 0.40628(13) 0.43765(8) 0.0269(3) Uani 1 1 d . .
C19 C 1.52684(18) 0.54159(16) 0.25600(10) 0.0350(4) Uani 1 1 d . .
H19 H 1.6149 0.4978 0.2596 0.042 Uiso 1 1 calc R U
C8 C 0.90826(17) 0.55024(13) 0.40685(9) 0.0286(3) Uani 1 1 d . .
C18 C 1.46968(18) 0.57671(15) 0.18719(10) 0.0328(4) Uani 1 1 d . .
H18 H 1.5171 0.5560 0.1436 0.039 Uiso 1 1 calc R U
C13 C 0.9545(2) 0.48282(16) 0.34909(10) 0.0371(4) Uani 1 1 d . .
H13 H 1.0291 0.5096 0.3186 0.045 Uiso 1 1 calc R U
C14 C 0.7493(2) 0.58872(14) 0.51455(10) 0.0341(4) Uani 1 1 d . .
H14A H 0.6935 0.6546 0.4942 0.051 Uiso 1 1 calc R U
H14B H 0.8356 0.6165 0.5437 0.051 Uiso 1 1 calc R U
H14C H 0.6870 0.5436 0.5463 0.051 Uiso 1 1 calc R U
C20 C 1.45632(18) 0.56995(14) 0.31949(9) 0.0318(3) Uani 1 1 d . .
H20 H 1.4946 0.5447 0.3665 0.038 Uiso 1 1 calc R U
C12 C 0.8903(2) 0.37622(16) 0.33669(10) 0.0400(4) Uani 1 1 d . .
H12 H 0.9219 0.3293 0.2976 0.048 Uiso 1 1 calc R U
C21 C 1.1379(2) 0.75321(17) 0.24103(10) 0.0395(4) Uani 1 1 d . .
H21A H 1.0482 0.7066 0.2368 0.059 Uiso 1 1 calc R U
H21B H 1.1426 0.8030 0.1975 0.059 Uiso 1 1 calc R U
H21C H 1.1369 0.8009 0.2857 0.059 Uiso 1 1 calc R U

loop_
_atom_site_aniso_label
_atom_site_aniso_U_11
_atom_site_aniso_U_22
_atom_site_aniso_U_33
_atom_site_aniso_U_23
_atom_site_aniso_U_13
_atom_site_aniso_U_12
O1 0.0257(6) 0.0245(6) 0.0438(7) 0.0038(4) -0.0041(5) 0.0003(4)
O3 0.0278(6) 0.0274(6) 0.0513(7) -0.0021(5) 0.0109(5) -0.0011(4)
O5 0.0304(6) 0.0395(7) 0.0331(6) -0.0023(5) 0.0026(5) -0.0008(5)
O6 0.0328(6) 0.0368(7) 0.0324(6) 0.0053(5) -0.0011(5) 0.0011(5)
O4 0.0301(6) 0.0285(6) 0.0363(6) -0.0026(5) 0.0057(5) -0.0050(5)
O2 0.0279(6) 0.0308(6) 0.0436(7) 0.0040(5) -0.0019(5) -0.0049(5)
C16 0.0224(7) 0.0203(7) 0.0367(8) -0.0004(5) -0.0016(6) -0.0022(5)
C17 0.0260(7) 0.0227(7) 0.0326(7) 0.0017(6) -0.0019(6) -0.0048(6)
C9 0.0247(7) 0.0232(7) 0.0300(7) 0.0008(5) 0.0004(6) 0.0034(5)
C2 0.0233(7) 0.0257(7) 0.0291(7) -0.0002(5) 0.0035(5) 0.0037(5)
C3 0.0230(7) 0.0283(8) 0.0305(7) -0.0017(6) 0.0033(6) 0.0016(6)
C4 0.0351(8) 0.0264(8) 0.0324(8) 0.0036(6) 0.0050(6) 0.0016(6)
C15 0.0244(7) 0.0229(7) 0.0327(7) -0.0004(6) 0.0010(6) -0.0059(5)
C1 0.0241(7) 0.0236(7) 0.0311(7) 0.0001(5) 0.0027(6) 0.0031(5)
C11 0.0431(9) 0.0261(8) 0.0325(8) -0.0025(6) 0.0028(7) -0.0001(7)
C6 0.0278(8) 0.0317(8) 0.0325(8) 0.0004(6) -0.0032(6) 0.0034(6)
C5 0.0358(9) 0.0303(8) 0.0304(7) 0.0046(6) -0.0002(6) 0.0067(6)
C7 0.0297(8) 0.0283(8) 0.0372(8) 0.0025(6) -0.0040(6) 0.0025(6)
C10 0.0256(7) 0.0262(7) 0.0287(7) 0.0014(6) 0.0002(5) 0.0010(6)
C19 0.0244(8) 0.0329(9) 0.0474(9) 0.0029(7) -0.0007(7) 0.0047(6)
C8 0.0254(7) 0.0236(7) 0.0370(8) 0.0023(6) 0.0028(6) 0.0032(6)
C18 0.0270(8) 0.0322(8) 0.0394(8) -0.0015(7) 0.0054(6) 0.0002(6)
C13 0.0389(9) 0.0341(9) 0.0393(9) 0.0014(7) 0.0130(7) 0.0029(7)
C14 0.0374(9) 0.0261(8) 0.0394(8) -0.0037(6) 0.0093(7) 0.0000(6)
C20 0.0286(8) 0.0303(8) 0.0360(8) 0.0048(6) -0.0042(6) 0.0003(6)
C12 0.0521(11) 0.0336(9) 0.0355(8) -0.0047(7) 0.0130(8) 0.0036(8)
C21 0.0343(9) 0.0374(10) 0.0466(10) 0.0002(7) -0.0006(7) 0.0127(7)

loop_
_atom_type_symbol
_atom_type_description
_atom_type_scat_dispersion_real
_atom_type_scat_dispersion_imag
_atom_type_scat_source
C C 0.0033 0.0016 'International Tables Vol C Tables 4.2.6.8 and 6.1.1.4'
H H 0.0000 0.0000 'International Tables Vol C Tables 4.2.6.8 and 6.1.1.4'
O O 0.0106 0.0060 'International Tables Vol C Tables 4.2.6.8 and 6.1.1.4'

loop_
_geom_angle_atom_site_label_1
_geom_angle_atom_site_label_2
_geom_angle_atom_site_label_3
_geom_angle
C1 O1 H1O 108(2)
C8 O3 H3O 110(2)
C15 O5 H5O 111.7(17)
C17 O6 H6O 117(2)
C10 O4 H4O 108.1(16)
C3 O2 H2O 106.6(18)
C15 C16 C17 116.91(15)
C15 C16 C21 121.31(15)
C17 C16 C21 121.73(15)
O6 C17 C18 121.56(15)
O6 C17 C16 116.34(15)
C18 C17 C16 122.11(15)
C10 C9 C8 116.90(14)
C10 C9 C14 121.89(14)
C8 C9 C14 121.22(15)
C3 C2 C1 116.80(14)
C3 C2 C7 122.07(14)
C1 C2 C7 121.12(14)
O2 C3 C4 120.47(15)
O2 C3 C2 117.06(14)
C4 C3 C2 122.43(15)
C5 C4 C3 118.55(15)
C5 C4 H4 120.7
C3 C4 H4 120.7
O5 C15 C20 121.22(14)
O5 C15 C16 116.58(15)
C20 C15 C16 122.17(15)
O1 C1 C6 120.45(15)
O1 C1 C2 117.44(13)
C6 C1 C2 122.11(15)
C12 C11 C10 118.93(16)
C12 C11 H11 120.5
C10 C11 H11 120.5
C5 C6 C1 119.02(16)
C5 C6 H6 120.5
C1 C6 H6 120.5
C4 C5 C6 121.09(15)
C4 C5 H5 119.5
C6 C5 H5 119.5
C2 C7 H7A 109.5
C2 C7 H7B 109.5
H7A C7 H7B 109.5
C2 C7 H7C 109.5
H7A C7 H7C 109.5
H7B C7 H7C 109.5
O4 C10 C11 120.47(15)
O4 C10 C9 117.36(14)
C11 C10 C9 122.16(15)
C20 C19 C18 120.45(16)
C20 C19 H19 119.8
C18 C19 H19 119.8
O3 C8 C13 120.76(15)
O3 C8 C9 117.16(14)
C13 C8 C9 122.08(16)
C19 C18 C17 119.13(16)
C19 C18 H18 120.4
C17 C18 H18 120.4
C12 C13 C8 118.98(16)
C12 C13 H13 120.5
C8 C13 H13 120.5
C9 C14 H14A 109.5
C9 C14 H14B 109.5
H14A C14 H14B 109.5
C9 C14 H14C 109.5
H14A C14 H14C 109.5
H14B C14 H14C 109.5
C19 C20 C15 119.20(15)
C19 C20 H20 120.4
C15 C20 H20 120.4
C11 C12 C13 120.95(16)
C11 C12 H12 119.5
C13 C12 H12 119.5
C16 C21 H21A 109.5
C16 C21 H21B 109.5
H21A C21 H21B 109.5
C16 C21 H21C 109.5
H21A C21 H21C 109.5
H21B C21 H21C 109.5

loop_
_geom_bond_atom_site_label_1
_geom_bond_atom_site_label_2
_geom_bond_distance
O1 C1 1.379(2)
O1 H1O 0.79(3)
O3 C8 1.384(2)
O3 H3O 0.80(3)
O5 C15 1.377(2)
O5 H5O 0.89(3)
O6 C17 1.380(2)
O6 H6O 0.84(3)
O4 C10 1.381(2)
O4 H4O 0.88(3)
O2 C3 1.383(2)
O2 H2O 0.84(3)
C16 C15 1.393(2)
C16 C17 1.396(2)
C16 C21 1.507(2)
C17 C18 1.388(2)
C9 C10 1.393(2)
C9 C8 1.396(2)
C9 C14 1.504(2)
C2 C3 1.393(2)
C2 C1 1.393(2)
C2 C7 1.504(2)
C3 C4 1.392(2)
C4 C5 1.380(3)
C4 H4 0.9500
C15 C20 1.388(2)
C1 C6 1.387(2)
C11 C12 1.381(3)
C11 C10 1.390(2)
C11 H11 0.9500
C6 C5 1.383(3)
C6 H6 0.9500
C5 H5 0.9500
C7 H7A 0.9800
C7 H7B 0.9800
C7 H7C 0.9800
C19 C20 1.385(3)
C19 C18 1.387(2)
C19 H19 0.9500
C8 C13 1.389(2)
C18 H18 0.9500
C13 C12 1.382(3)
C13 H13 0.9500
C14 H14A 0.9800
C14 H14B 0.9800
C14 H14C 0.9800
C20 H20 0.9500
C12 H12 0.9500
C21 H21A 0.9800
C21 H21B 0.9800
C21 H21C 0.9800

loop_
_geom_torsion_atom_site_label_1
_geom_torsion_atom_site_label_2
_geom_torsion_atom_site_label_3
_geom_torsion_atom_site_label_4
_geom_torsion
C15 C16 C17 O6 178.38(13)
C21 C16 C17 O6 -4.1(2)
C15 C16 C17 C18 -1.8(2)
C21 C16 C17 C18 175.70(16)
C1 C2 C3 O2 -177.51(13)
C7 C2 C3 O2 1.4(2)
C1 C2 C3 C4 0.4(2)
C7 C2 C3 C4 179.31(14)
O2 C3 C4 C5 177.61(14)
C2 C3 C4 C5 -0.2(2)
C17 C16 C15 O5 -179.69(13)
C21 C16 C15 O5 2.8(2)
C17 C16 C15 C20 1.9(2)
C21 C16 C15 C20 -175.65(16)
C3 C2 C1 O1 178.74(13)
C7 C2 C1 O1 -0.2(2)
C3 C2 C1 C6 -0.7(2)
C7 C2 C1 C6 -179.63(15)
O1 C1 C6 C5 -178.59(14)
C2 C1 C6 C5 0.8(2)
C3 C4 C5 C6 0.3(2)
C1 C6 C5 C4 -0.6(2)
C12 C11 C10 O4 -178.94(16)
C12 C11 C10 C9 0.2(3)
C8 C9 C10 O4 178.90(13)
C14 C9 C10 O4 -0.8(2)
C8 C9 C10 C11 -0.2(2)
C14 C9 C10 C11 -179.90(15)
C10 C9 C8 O3 -179.51(13)
C14 C9 C8 O3 0.1(2)
C10 C9 C8 C13 0.5(2)
C14 C9 C8 C13 -179.87(16)
C20 C19 C18 C17 1.2(3)
O6 C17 C18 C19 -179.87(15)
C16 C17 C18 C19 0.3(2)
O3 C8 C13 C12 179.35(16)
C9 C8 C13 C12 -0.6(3)
C18 C19 C20 C15 -1.1(3)
O5 C15 C20 C19 -178.82(15)
C16 C15 C20 C19 -0.5(2)
C10 C11 C12 C13 -0.3(3)
C8 C13 C12 C11 0.6(3)
